data_2231916
loop_
_publ_author_name
'Zukerman-Schpector, Julio'
'Olivato, Paulo R.'
'Cerqueira Jr, Carlos R.'
'Santos, Jean M. M.'
'Ng, Seik Weng'
'Tiekink, Edward R. T.'

_publ_section_title
;
 1-Methyl-3,3-bis[(4-methylphenyl)sulfanyl]piperidin-2-one
;
_journal_coeditor_code HG5094
_journal_issue 10
_journal_name_full 'Acta Crystallographica Section E'
_journal_page_first o2759
_journal_paper_doi 10.1107/S1600536811037111
_journal_volume 67
_journal_year 2011
_chemical_formula_iupac 'C20 H23 N O S2'
_chemical_formula_moiety 'C20 H23 N O S2'
_chemical_formula_sum 'C20 H23 N O S2'
_chemical_formula_weight 357.53
_chemical_name_systematic
;
1-Methyl-3,3-bis[(4-methylphenyl)sulfanyl]piperidin-2-one
;
_space_group_IT_number 14
_symmetry_cell_setting monoclinic
_symmetry_space_group_name_Hall '-P 2yn'
_symmetry_space_group_name_H-M 'P 1 21/n 1'
_atom_sites_solution_hydrogens geom
_atom_sites_solution_primary direct
_atom_sites_solution_secondary difmap
_audit_creation_method SHELXL-97
_cell_angle_alpha 90.00
_cell_angle_beta 92.8030(10)
_cell_angle_gamma 90.00
_cell_formula_units_Z 4
_cell_length_a 7.89430(10)
_cell_length_b 9.8078(2)
_cell_length_c 23.9145(4)
_cell_measurement_reflns_used 8545
_cell_measurement_temperature 100(2)
_cell_measurement_theta_max 74.2
_cell_measurement_theta_min 3.7
_cell_volume 1849.38(5)
_computing_cell_refinement 'CrysAlis PRO (Agilent, 2010)'
_computing_data_collection 'CrysAlis PRO (Agilent, 2010)'
_computing_data_reduction 'CrysAlis PRO (Agilent, 2010)'
_computing_molecular_graphics
;
ORTEP-3 (Farrugia, 1997) and DIAMOND (Brandenburg, 2006)
;
_computing_publication_material 'publCIF (Westrip, 2010)'
_computing_structure_refinement 'SHELXL97 (Sheldrick, 2008)'
_computing_structure_solution 'SIR92 (Altomare <i>et al.</i>, 1999)'
_diffrn_ambient_temperature 100(2)
_diffrn_detector_area_resol_mean 10.4041
_diffrn_measured_fraction_theta_full 0.986
_diffrn_measured_fraction_theta_max 0.986
_diffrn_measurement_device_type 'Agilent SuperNova Dual Cu at zero diffractometer with an Atlas detector'
_diffrn_measurement_method \w
_diffrn_radiation_monochromator graphite
_diffrn_radiation_source 'fine-focus sealed tube'
_diffrn_radiation_type CuK\a
_diffrn_radiation_wavelength 1.54184
_diffrn_reflns_av_R_equivalents 0.0421
_diffrn_reflns_av_sigmaI/netI 0.0282
_diffrn_reflns_limit_h_max 9
_diffrn_reflns_limit_h_min -7
_diffrn_reflns_limit_k_max 12
_diffrn_reflns_limit_k_min -11
_diffrn_reflns_limit_l_max 29
_diffrn_reflns_limit_l_min -29
_diffrn_reflns_number 14169
_diffrn_reflns_theta_full 74.37
_diffrn_reflns_theta_max 74.37
_diffrn_reflns_theta_min 3.70
_diffrn_standards_decay_% <1
_diffrn_standards_number 0
_exptl_absorpt_coefficient_mu 2.645
_exptl_absorpt_correction_T_max 0.692
_exptl_absorpt_correction_T_min 0.558
_exptl_absorpt_correction_type multi-scan
_exptl_absorpt_process_details '(CrysAlis PRO; Agilent, 2010)'
_exptl_crystal_colour colourless
_exptl_crystal_density_diffrn 1.284
_exptl_crystal_density_method 'not measured'
_exptl_crystal_description block
_exptl_crystal_F_000 760
_exptl_crystal_size_max 0.25
_exptl_crystal_size_mid 0.20
_exptl_crystal_size_min 0.15
_refine_diff_density_max 0.678
_refine_diff_density_min -0.314
_refine_ls_extinction_method none
_refine_ls_goodness_of_fit_ref 1.062
_refine_ls_hydrogen_treatment constr
_refine_ls_matrix_type full
_refine_ls_number_parameters 220
_refine_ls_number_reflns 3719
_refine_ls_number_restraints 0
_refine_ls_restrained_S_all 1.062
_refine_ls_R_factor_all 0.0423
_refine_ls_R_factor_gt 0.0394
_refine_ls_shift/su_max 0.000
_refine_ls_shift/su_max_lt 0.000
_refine_ls_shift/su_mean 0.000
_refine_ls_structure_factor_coef Fsqd
_refine_ls_weighting_details 'calc w=1/[\s^2^(Fo^2^)+(0.0608P)^2^+0.7727P] where P=(Fo^2^+2Fc^2^)/3'
_refine_ls_weighting_scheme calc
_refine_ls_wR_factor_gt 0.1041
_refine_ls_wR_factor_ref 0.1066
_reflns_number_gt 3465
_reflns_number_total 3719
_reflns_threshold_expression I>2\s(I)
_cod_data_source_file hg5094.cif
_cod_data_source_block I
_cod_original_sg_symbol_H-M 'P 21/n'
_cod_database_code 2231916
_cod_database_fobs_code 2231916

loop_
_symmetry_equiv_pos_as_xyz
'x, y, z'
'-x+1/2, y+1/2, -z+1/2'
'-x, -y, -z'
'x-1/2, -y-1/2, z-1/2'

loop_
_atom_site_type_symbol
_atom_site_label
_atom_site_fract_x
_atom_site_fract_y
_atom_site_fract_z
_atom_site_U_iso_or_equiv
_atom_site_adp_type
_atom_site_calc_flag
_atom_site_refinement_flags
_atom_site_occupancy
_atom_site_symmetry_multiplicity
S S1 0.56118(5) 0.85032(4) 0.742407(16) 0.02168(13) Uani d . 1 1
S S2 0.59643(5) 0.63592(4) 0.658865(16) 0.02231(13) Uani d . 1 1
N N1 0.15516(17) 0.80815(15) 0.66875(6) 0.0232(3) Uani d . 1 1
O O1 0.38510(15) 0.88872(12) 0.62753(5) 0.0266(3) Uani d . 1 1
C C1 0.0471(2) 0.8882(2) 0.62973(8) 0.0307(4) Uani d . 1 1
H H1A 0.0871 0.8783 0.5918 0.046 Uiso calc R 1 1
H H1B 0.0517 0.9844 0.6407 0.046 Uiso calc R 1 1
H H1C -0.0701 0.8554 0.6305 0.046 Uiso calc R 1 1
C C2 0.0687(2) 0.73621(18) 0.71307(7) 0.0265(3) Uani d . 1 1
H H2A 0.0091 0.6556 0.6968 0.032 Uiso calc R 1 1
H H2B -0.0174 0.7973 0.7284 0.032 Uiso calc R 1 1
C C3 0.1907(2) 0.69027(17) 0.76010(7) 0.0229(3) Uani d . 1 1
H H3A 0.1333 0.6258 0.7848 0.028 Uiso calc R 1 1
H H3B 0.2293 0.7698 0.7828 0.028 Uiso calc R 1 1
C C4 0.3418(2) 0.62117(16) 0.73509(6) 0.0201(3) Uani d . 1 1
H H4A 0.3021 0.5441 0.7112 0.024 Uiso calc R 1 1
H H4B 0.4182 0.5844 0.7655 0.024 Uiso calc R 1 1
C C5 0.43854(18) 0.72223(16) 0.70031(6) 0.0193(3) Uani d . 1 1
C C6 0.32331(19) 0.81387(16) 0.66234(6) 0.0204(3) Uani d . 1 1
C C7 0.62175(19) 0.76581(16) 0.80585(6) 0.0194(3) Uani d . 1 1
C C8 0.5588(2) 0.81362(17) 0.85544(7) 0.0240(3) Uani d . 1 1
H H8 0.4773 0.8849 0.8546 0.029 Uiso calc R 1 1
C C9 0.6155(2) 0.75683(18) 0.90622(7) 0.0259(4) Uani d . 1 1
H H9 0.5729 0.7907 0.9400 0.031 Uiso calc R 1 1
C C10 0.7334(2) 0.65141(17) 0.90856(7) 0.0241(3) Uani d . 1 1
C C11 0.7935(2) 0.60218(16) 0.85848(7) 0.0220(3) Uani d . 1 1
H H11 0.8727 0.5292 0.8592 0.026 Uiso calc R 1 1
C C12 0.73859(19) 0.65906(16) 0.80755(6) 0.0197(3) Uani d . 1 1
H H12 0.7808 0.6251 0.7737 0.024 Uiso calc R 1 1
C C13 0.7979(3) 0.5920(2) 0.96396(7) 0.0344(4) Uani d . 1 1
H H13 0.7035 0.5831 0.9889 0.052 Uiso calc R 1 1
H H13B 0.8844 0.6524 0.9812 0.052 Uiso calc R 1 1
H H13C 0.8474 0.5020 0.9577 0.052 Uiso calc R 1 1
C C14 0.46802(19) 0.53540(17) 0.61152(6) 0.0220(3) Uani d . 1 1
C C15 0.4551(2) 0.39502(18) 0.61902(7) 0.0242(3) Uani d . 1 1
H H15 0.5083 0.3533 0.6512 0.029 Uiso calc R 1 1
C C16 0.3648(2) 0.31557(19) 0.57978(7) 0.0273(4) Uani d . 1 1
H H16 0.3568 0.2199 0.5854 0.033 Uiso calc R 1 1
C C17 0.2859(2) 0.37422(19) 0.53241(7) 0.0276(4) Uani d . 1 1
C C18 0.2970(2) 0.5147(2) 0.52567(7) 0.0318(4) Uani d . 1 1
H H18 0.2420 0.5563 0.4938 0.038 Uiso calc R 1 1
C C19 0.3866(2) 0.59541(19) 0.56450(7) 0.0288(4) Uani d . 1 1
H H19 0.3926 0.6912 0.5591 0.035 Uiso calc R 1 1
C C20 0.1961(2) 0.2880(2) 0.48744(8) 0.0356(4) Uani d . 1 1
H H20A 0.0953 0.3364 0.4724 0.053 Uiso calc R 1 1
H H20B 0.1621 0.2010 0.5036 0.053 Uiso calc R 1 1
H H20C 0.2730 0.2709 0.4572 0.053 Uiso calc R 1 1

loop_
_atom_site_aniso_label
_atom_site_aniso_U_11
_atom_site_aniso_U_22
_atom_site_aniso_U_33
_atom_site_aniso_U_12
_atom_site_aniso_U_13
_atom_site_aniso_U_23
S1 0.0222(2) 0.0165(2) 0.0259(2) -0.00289(13) -0.00351(15) 0.00200(13)
S2 0.0170(2) 0.0272(2) 0.0228(2) 0.00184(14) 0.00158(14) -0.00095(14)
N1 0.0186(6) 0.0239(7) 0.0269(7) 0.0039(5) -0.0015(5) -0.0002(5)
O1 0.0270(6) 0.0237(6) 0.0289(6) -0.0027(5) -0.0023(5) 0.0067(5)
C1 0.0246(9) 0.0338(10) 0.0329(9) 0.0076(7) -0.0077(7) -0.0009(7)
C2 0.0188(8) 0.0266(9) 0.0342(9) -0.0007(6) 0.0038(6) -0.0022(7)
C3 0.0221(8) 0.0212(8) 0.0259(8) -0.0039(6) 0.0055(6) -0.0023(6)
C4 0.0201(7) 0.0169(7) 0.0233(8) -0.0018(6) 0.0011(6) -0.0005(6)
C5 0.0174(7) 0.0184(7) 0.0221(7) -0.0003(6) 0.0005(5) 0.0001(6)
C6 0.0209(7) 0.0154(7) 0.0246(8) -0.0002(6) -0.0018(6) -0.0017(6)
C7 0.0178(7) 0.0176(7) 0.0225(7) -0.0032(6) -0.0016(5) -0.0002(6)
C8 0.0201(8) 0.0225(8) 0.0295(8) 0.0011(6) 0.0012(6) -0.0055(6)
C9 0.0253(8) 0.0297(9) 0.0231(8) -0.0047(7) 0.0043(6) -0.0069(6)
C10 0.0248(8) 0.0252(8) 0.0219(8) -0.0079(6) -0.0012(6) -0.0001(6)
C11 0.0208(7) 0.0190(8) 0.0260(8) -0.0013(6) -0.0013(6) 0.0001(6)
C12 0.0180(7) 0.0190(8) 0.0221(7) -0.0017(6) 0.0017(6) -0.0031(5)
C13 0.0435(11) 0.0347(10) 0.0244(9) -0.0040(8) -0.0040(7) 0.0023(7)
C14 0.0193(7) 0.0265(8) 0.0204(7) 0.0044(6) 0.0032(5) -0.0016(6)
C15 0.0234(8) 0.0265(8) 0.0226(8) 0.0041(6) 0.0027(6) 0.0016(6)
C16 0.0270(8) 0.0256(9) 0.0297(8) 0.0005(7) 0.0062(6) -0.0023(7)
C17 0.0216(8) 0.0363(10) 0.0251(8) 0.0026(7) 0.0029(6) -0.0070(7)
C18 0.0353(9) 0.0364(10) 0.0232(8) 0.0098(8) -0.0046(7) -0.0013(7)
C19 0.0346(9) 0.0267(9) 0.0250(8) 0.0059(7) -0.0008(7) 0.0009(7)
C20 0.0312(9) 0.0441(11) 0.0316(9) -0.0026(8) 0.0034(7) -0.0116(8)

loop_
_atom_type_symbol
_atom_type_description
_atom_type_scat_dispersion_real
_atom_type_scat_dispersion_imag
_atom_type_scat_source
C C 0.0181 0.0091 'International Tables Vol C Tables 4.2.6.8 and 6.1.1.4'
H H 0.0000 0.0000 'International Tables Vol C Tables 4.2.6.8 and 6.1.1.4'
N N 0.0311 0.0180 'International Tables Vol C Tables 4.2.6.8 and 6.1.1.4'
O O 0.0492 0.0322 'International Tables Vol C Tables 4.2.6.8 and 6.1.1.4'
S S 0.3331 0.5567 'International Tables Vol C Tables 4.2.6.8 and 6.1.1.4'

loop_
_geom_angle_atom_site_label_1
_geom_angle_atom_site_label_2
_geom_angle_atom_site_label_3
_geom_angle
C7 S1 C5 105.06(7)
C14 S2 C5 102.60(7)
C6 N1 C1 116.97(14)
C6 N1 C2 126.74(14)
C1 N1 C2 116.19(14)
N1 C1 H1A 109.5
N1 C1 H1B 109.5
H1A C1 H1B 109.5
N1 C1 H1C 109.5
H1A C1 H1C 109.5
H1B C1 H1C 109.5
N1 C2 C3 112.24(13)
N1 C2 H2A 109.2
C3 C2 H2A 109.2
N1 C2 H2B 109.2
C3 C2 H2B 109.2
H2A C2 H2B 107.9
C2 C3 C4 108.87(13)
C2 C3 H3A 109.9
C4 C3 H3A 109.9
C2 C3 H3B 109.9
C4 C3 H3B 109.9
H3A C3 H3B 108.3
C3 C4 C5 110.42(13)
C3 C4 H4A 109.6
C5 C4 H4A 109.6
C3 C4 H4B 109.6
C5 C4 H4B 109.6
H4A C4 H4B 108.1
C4 C5 C6 113.82(12)
C4 C5 S2 111.49(11)
C6 C5 S2 110.31(10)
C4 C5 S1 114.02(10)
C6 C5 S1 101.67(10)
S2 C5 S1 104.79(7)
O1 C6 N1 121.93(14)
O1 C6 C5 120.32(14)
N1 C6 C5 117.75(13)
C8 C7 C12 119.48(15)
C8 C7 S1 118.66(12)
C12 C7 S1 121.73(12)
C7 C8 C9 119.81(16)
C7 C8 H8 120.1
C9 C8 H8 120.1
C8 C9 C10 121.29(15)
C8 C9 H9 119.4
C10 C9 H9 119.4
C9 C10 C11 118.54(15)
C9 C10 C13 121.17(16)
C11 C10 C13 120.28(16)
C12 C11 C10 120.56(16)
C12 C11 H11 119.7
C10 C11 H11 119.7
C11 C12 C7 120.31(15)
C11 C12 H12 119.8
C7 C12 H12 119.8
C10 C13 H13 109.5
C10 C13 H13B 109.5
H13 C13 H13B 109.5
C10 C13 H13C 109.5
H13 C13 H13C 109.5
H13B C13 H13C 109.5
C15 C14 C19 119.09(15)
C15 C14 S2 120.57(12)
C19 C14 S2 120.24(13)
C16 C15 C14 120.38(15)
C16 C15 H15 119.8
C14 C15 H15 119.8
C15 C16 C17 120.85(17)
C15 C16 H16 119.6
C17 C16 H16 119.6
C16 C17 C18 118.45(16)
C16 C17 C20 121.49(17)
C18 C17 C20 120.01(17)
C19 C18 C17 121.37(16)
C19 C18 H18 119.3
C17 C18 H18 119.3
C18 C19 C14 119.84(17)
C18 C19 H19 120.1
C14 C19 H19 120.1
C17 C20 H20A 109.5
C17 C20 H20B 109.5
H20A C20 H20B 109.5
C17 C20 H20C 109.5
H20A C20 H20C 109.5
H20B C20 H20C 109.5

loop_
_geom_bond_atom_site_label_1
_geom_bond_atom_site_label_2
_geom_bond_distance
S1 C7 1.7738(16)
S1 C5 1.8531(16)
S2 C14 1.7802(17)
S2 C5 1.8366(16)
N1 C6 1.345(2)
N1 C1 1.462(2)
N1 C2 1.469(2)
O1 C6 1.229(2)
C1 H1A 0.9800
C1 H1B 0.9800
C1 H1C 0.9800
C2 C3 1.513(2)
C2 H2A 0.9900
C2 H2B 0.9900
C3 C4 1.520(2)
C3 H3A 0.9900
C3 H3B 0.9900
C4 C5 1.523(2)
C4 H4A 0.9900
C4 H4B 0.9900
C5 C6 1.542(2)
C7 C8 1.389(2)
C7 C12 1.395(2)
C8 C9 1.390(2)
C8 H8 0.9500
C9 C10 1.390(3)
C9 H9 0.9500
C10 C11 1.396(2)
C10 C13 1.513(2)
C11 C12 1.390(2)
C11 H11 0.9500
C12 H12 0.9500
C13 H13 0.9800
C13 H13B 0.9800
C13 H13C 0.9800
C14 C15 1.393(2)
C14 C19 1.398(2)
C15 C16 1.390(2)
C15 H15 0.9500
C16 C17 1.390(2)
C16 H16 0.9500
C17 C18 1.391(3)
C17 C20 1.516(2)
C18 C19 1.387(3)
C18 H18 0.9500
C19 H19 0.9500
C20 H20A 0.9800
C20 H20B 0.9800
C20 H20C 0.9800

loop_
_geom_hbond_atom_site_label_D
_geom_hbond_atom_site_label_H
_geom_hbond_atom_site_label_A
_geom_hbond_site_symmetry_A
_geom_hbond_distance_DH
_geom_hbond_distance_HA
_geom_hbond_distance_DA
_geom_hbond_angle_DHA
C11 H11 O1 2_646 0.95 2.37 3.294(3) 166
C1 H1b Cg1 2_645 0.98 2.84 3.624(2) 137
C15 H15 Cg1 2_555 0.95 2.88 3.459(2) 120

loop_
_geom_torsion_atom_site_label_1
_geom_torsion_atom_site_label_2
_geom_torsion_atom_site_label_3
_geom_torsion_atom_site_label_4
_geom_torsion
C6 N1 C2 C3 12.2(2)
C1 N1 C2 C3 -163.84(14)
N1 C2 C3 C4 -47.35(18)
C2 C3 C4 C5 63.55(16)
C3 C4 C5 C6 -43.61(17)
C3 C4 C5 S2 -169.18(10)
C3 C4 C5 S1 72.41(14)
C14 S2 C5 C4 65.40(12)
C14 S2 C5 C6 -62.08(12)
C14 S2 C5 S1 -170.79(8)
C7 S1 C5 C4 31.05(13)
C7 S1 C5 C6 153.97(10)
C7 S1 C5 S2 -91.12(8)
C1 N1 C6 O1 4.1(2)
C2 N1 C6 O1 -171.93(15)
C1 N1 C6 C5 -175.70(14)
C2 N1 C6 C5 8.2(2)
C4 C5 C6 O1 -171.64(14)
S2 C5 C6 O1 -45.45(17)
S1 C5 C6 O1 65.30(16)
C4 C5 C6 N1 8.2(2)
S2 C5 C6 N1 134.37(13)
S1 C5 C6 N1 -114.88(13)
C5 S1 C7 C8 -115.80(13)
C5 S1 C7 C12 68.39(14)
C12 C7 C8 C9 1.4(2)
S1 C7 C8 C9 -174.50(12)
C7 C8 C9 C10 -0.7(2)
C8 C9 C10 C11 -0.5(2)
C8 C9 C10 C13 178.60(16)
C9 C10 C11 C12 1.1(2)
C13 C10 C11 C12 -178.10(15)
C10 C11 C12 C7 -0.3(2)
C8 C7 C12 C11 -0.9(2)
S1 C7 C12 C11 174.87(12)
C5 S2 C14 C15 -105.11(14)
C5 S2 C14 C19 78.55(14)
C19 C14 C15 C16 1.1(2)
S2 C14 C15 C16 -175.31(12)
C14 C15 C16 C17 0.0(2)
C15 C16 C17 C18 -1.1(3)
C15 C16 C17 C20 176.18(16)
C16 C17 C18 C19 1.1(3)
C20 C17 C18 C19 -176.26(16)
C17 C18 C19 C14 0.0(3)
C15 C14 C19 C18 -1.1(2)
S2 C14 C19 C18 175.28(14)

loop_
_cod_related_entry_id
_cod_related_entry_database
_cod_related_entry_code
1 ChemSpider 30657036
